data_1515920
loop_
_publ_author_name
'El-Idreesy, Tamer T'
'Clennan, Edward L.'

_publ_section_title
;
 Computational and experimental evidence for the first direct
 spectroscopic detection of the pyrylogen neutral redox partner.
;
_journal_issue 6
_journal_name_full
'Photochemical &amp; photobiological sciences : Official journal of the European Photochemistry Association and the European Society for Photobiology'
_journal_page_first 796
_journal_page_last 800
_journal_paper_doi 10.1039/c0pp00068j
_journal_volume 9
_journal_year 2010
_chemical_formula_moiety 'C29 H23 N O, C2 H3 N, 2(B F4)'
_chemical_formula_sum 'C31 H26 B2 F8 N2 O'
_chemical_formula_weight 616.16
_chemical_name_systematic
;
?
;
_space_group_IT_number 15
_symmetry_cell_setting monoclinic
_symmetry_space_group_name_Hall '-C 2yc'
_symmetry_space_group_name_H-M 'C 1 2/c 1'
_atom_sites_solution_hydrogens geom
_atom_sites_solution_primary direct
_atom_sites_solution_secondary difmap
_audit_creation_method SHELXL-97
_cell_angle_alpha 90.00
_cell_angle_beta 114.351(1)
_cell_angle_gamma 90.00
_cell_formula_units_Z 8
_cell_length_a 30.0651(5)
_cell_length_b 13.6116(2)
_cell_length_c 15.4512(2)
_cell_measurement_reflns_used 6991
_cell_measurement_temperature 150(2)
_cell_measurement_theta_max 29.26
_cell_measurement_theta_min 2.58
_cell_volume 5760.63(15)
_computing_cell_refinement 'Bruker APEX2 V. 2.2 (Bruker AXS Inc, 2007)'
_computing_data_collection 'Bruker APEX2 V. 2.2 (Bruker AXS Inc, 2007)'
_computing_data_reduction 'Bruker SAINT V. 7.34a (Bruker AXS Inc, 2007)'
_computing_molecular_graphics 'Bruker SHELXTL V. 6.14 (Bruker, 2001)'
_computing_publication_material 'Bruker SHELXTL V. 6.14 (Bruker, 2001)'
_computing_structure_refinement 'XL V. 2008/1 (Sheldrick, 2008)'
_computing_structure_solution 'XS V. 2008/1 (Sheldrick, 2008)'
_diffrn_ambient_temperature 150(2)
_diffrn_measured_fraction_theta_full 0.995
_diffrn_measured_fraction_theta_max 0.995
_diffrn_measurement_device_type 'CCD area detector'
_diffrn_measurement_method 'phi and omega scans'
_diffrn_radiation_monochromator graphite
_diffrn_radiation_source 'fine-focus sealed tube'
_diffrn_radiation_type MoK\a
_diffrn_radiation_wavelength 0.71073
_diffrn_reflns_av_R_equivalents 0.0261
_diffrn_reflns_av_sigmaI/netI 0.0330
_diffrn_reflns_limit_h_max 40
_diffrn_reflns_limit_h_min -40
_diffrn_reflns_limit_k_max 13
_diffrn_reflns_limit_k_min -18
_diffrn_reflns_limit_l_max 20
_diffrn_reflns_limit_l_min -17
_diffrn_reflns_number 18821
_diffrn_reflns_theta_full 28.70
_diffrn_reflns_theta_max 28.70
_diffrn_reflns_theta_min 1.67
_exptl_absorpt_coefficient_mu 0.121
_exptl_absorpt_correction_T_max 0.9696
_exptl_absorpt_correction_T_min 0.9450
_exptl_absorpt_correction_type multi-scan
_exptl_absorpt_process_details 'SADABS V. 2007/2 (Bruker AXS Inc., 2007)'
_exptl_crystal_colour yellow
_exptl_crystal_density_diffrn 1.421
_exptl_crystal_density_method 'not measured'
_exptl_crystal_description trigonal_prism
_exptl_crystal_F_000 2528
_exptl_crystal_size_max 0.47
_exptl_crystal_size_mid 0.35
_exptl_crystal_size_min 0.26
_refine_diff_density_max 1.078
_refine_diff_density_min -0.550
_refine_diff_density_rms 0.061
_refine_ls_extinction_method none
_refine_ls_goodness_of_fit_ref 1.035
_refine_ls_hydrogen_treatment refall
_refine_ls_matrix_type full
_refine_ls_number_parameters 501
_refine_ls_number_reflns 7425
_refine_ls_number_restraints 0
_refine_ls_restrained_S_all 1.035
_refine_ls_R_factor_all 0.0696
_refine_ls_R_factor_gt 0.0549
_refine_ls_shift/su_max 0.002
_refine_ls_shift/su_mean 0.000
_refine_ls_structure_factor_coef Fsqd
_refine_ls_weighting_details 'calc w=1/[\s^2^(Fo^2^)+(0.0788P)^2^+7.5839P] where P=(Fo^2^+2Fc^2^)/3'
_refine_ls_weighting_scheme calc
_refine_ls_wR_factor_gt 0.1488
_refine_ls_wR_factor_ref 0.1612
_reflns_number_gt 5793
_reflns_number_total 7425
_reflns_threshold_expression >2sigma(I)
_cod_data_source_file c0pp00068j.txt
_cod_data_source_block tt01
_cod_depositor_comments
;
The following automatic conversions were performed:

'_symmetry_cell_setting' value 'Monoclinic' changed to 'monoclinic'
according to
/usr/data/users/saulius/automatic-downloads/retrospective/RSC/lib/dictionaries/cif_core.dic
dictionary named 'cif_core.dic' version 2.4.2 from 2011-04-26.

Automatic conversion script
Id: cif_fix_values 2281 2013-09-26 08:29:07Z andrius 
;
_cod_original_sg_symbol_H-M C2/c
_cod_database_code 1515920

loop_
_symmetry_equiv_pos_as_xyz
'x, y, z'
'-x, y, -z+1/2'
'x+1/2, y+1/2, z'
'-x+1/2, y+1/2, -z+1/2'
'-x, -y, -z'
'x, -y, z-1/2'
'-x+1/2, -y+1/2, -z'
'x+1/2, -y+1/2, z-1/2'

loop_
_atom_site_label
_atom_site_type_symbol
_atom_site_fract_x
_atom_site_fract_y
_atom_site_fract_z
_atom_site_U_iso_or_equiv
_atom_site_adp_type
_atom_site_occupancy
_atom_site_symmetry_multiplicity
_atom_site_calc_flag
O1 O 0.03665(4) 0.38397(8) 0.42917(8) 0.0212(2) Uani 1 1 d
C1 C 0.06057(6) 0.46818(12) 0.46480(11) 0.0209(3) Uani 1 1 d
C2 C 0.10922(6) 0.46448(13) 0.52685(12) 0.0221(3) Uani 1 1 d
H2 H 0.1257(8) 0.5230(16) 0.5523(15) 0.027(5) Uiso 1 1 d
C3 C 0.13300(6) 0.37407(12) 0.54722(11) 0.0206(3) Uani 1 1 d
C4 C 0.10721(6) 0.28881(12) 0.50633(11) 0.0216(3) Uani 1 1 d
H4 H 0.1212(8) 0.2255(16) 0.5184(14) 0.024(5) Uiso 1 1 d
C5 C 0.05837(6) 0.29529(12) 0.44836(11) 0.0210(3) Uani 1 1 d
C6 C 0.18554(6) 0.36626(12) 0.61209(11) 0.0201(3) Uani 1 1 d
C7 C 0.20679(6) 0.42904(13) 0.68979(12) 0.0240(3) Uani 1 1 d
H7 H 0.1891(8) 0.4793(16) 0.7034(15) 0.029(5) Uiso 1 1 d
C8 C 0.25507(6) 0.41657(13) 0.75011(12) 0.0253(3) Uani 1 1 d
H8 H 0.2715(8) 0.4567(16) 0.8051(16) 0.029(5) Uiso 1 1 d
N1 N 0.28182(5) 0.34495(10) 0.73440(10) 0.0213(3) Uani 1 1 d
C9 C 0.26229(6) 0.28428(13) 0.65938(12) 0.0230(3) Uani 1 1 d
H9 H 0.2822(8) 0.2353(16) 0.6527(14) 0.024(5) Uiso 1 1 d
C10 C 0.21410(6) 0.29382(12) 0.59689(12) 0.0223(3) Uani 1 1 d
H10 H 0.2013(7) 0.2523(15) 0.5452(15) 0.022(5) Uiso 1 1 d
C11 C 0.03025(6) 0.55562(12) 0.43062(12) 0.0223(3) Uani 1 1 d
C12 C -0.01629(7) 0.54861(14) 0.35643(14) 0.0330(4) Uani 1 1 d
H12 H -0.0286(9) 0.4883(18) 0.3271(17) 0.038(6) Uiso 1 1 d
C13 C -0.04468(8) 0.63185(16) 0.32396(16) 0.0392(5) Uani 1 1 d
H13 H -0.0789(11) 0.628(2) 0.275(2) 0.056(8) Uiso 1 1 d
C14 C -0.02715(7) 0.72220(14) 0.36423(15) 0.0338(4) Uani 1 1 d
H14 H -0.0442(9) 0.7776(19) 0.3425(18) 0.041(6) Uiso 1 1 d
C15 C 0.01874(7) 0.72986(14) 0.43837(15) 0.0323(4) Uani 1 1 d
H15 H 0.0313(9) 0.7924(19) 0.4666(18) 0.041(6) Uiso 1 1 d
C16 C 0.04739(6) 0.64701(13) 0.47190(14) 0.0282(4) Uani 1 1 d
H16 H 0.0773(9) 0.6524(18) 0.5240(17) 0.039(6) Uiso 1 1 d
C17 C 0.02552(6) 0.21336(12) 0.40424(12) 0.0229(3) Uani 1 1 d
C18 C 0.04022(7) 0.11758(14) 0.43596(15) 0.0316(4) Uani 1 1 d
H18 H 0.0710(10) 0.1053(19) 0.4855(19) 0.047(7) Uiso 1 1 d
C19 C 0.00894(8) 0.03978(15) 0.39520(17) 0.0410(5) Uani 1 1 d
H19 H 0.0184(10) -0.029(2) 0.4174(18) 0.048(7) Uiso 1 1 d
C20 C -0.03672(8) 0.05644(16) 0.32221(16) 0.0388(5) Uani 1 1 d
H20 H -0.0576(9) 0.0052(19) 0.2919(18) 0.043(6) Uiso 1 1 d
C21 C -0.05116(7) 0.15088(16) 0.28988(14) 0.0320(4) Uani 1 1 d
H21 H -0.0813(9) 0.1640(18) 0.2381(18) 0.042(6) Uiso 1 1 d
C22 C -0.02061(6) 0.22984(14) 0.33114(12) 0.0265(4) Uani 1 1 d
H22 H -0.0315(8) 0.2960(17) 0.3064(15) 0.029(5) Uiso 1 1 d
C23 C 0.33448(6) 0.33482(14) 0.80038(12) 0.0259(4) Uani 1 1 d
H23A H 0.3500(8) 0.3942(17) 0.7969(16) 0.032(6) Uiso 1 1 d
H23B H 0.3467(8) 0.2836(16) 0.7752(15) 0.029(5) Uiso 1 1 d
C24 C 0.34137(6) 0.31273(13) 0.90049(12) 0.0244(3) Uani 1 1 d
C25 C 0.37070(7) 0.37401(15) 0.97415(14) 0.0333(4) Uani 1 1 d
H25 H 0.3838(9) 0.4336(19) 0.9580(18) 0.044(7) Uiso 1 1 d
C26 C 0.37890(9) 0.35171(19) 1.06709(15) 0.0443(6) Uani 1 1 d
H26 H 0.3994(11) 0.394(2) 1.114(2) 0.063(9) Uiso 1 1 d
C27 C 0.35821(9) 0.2697(2) 1.08699(15) 0.0469(6) Uani 1 1 d
H27 H 0.3631(11) 0.258(2) 1.148(2) 0.061(8) Uiso 1 1 d
C28 C 0.32870(9) 0.20912(19) 1.01427(17) 0.0445(5) Uani 1 1 d
H28 H 0.3129(10) 0.156(2) 1.026(2) 0.055(8) Uiso 1 1 d
C29 C 0.32009(7) 0.23019(15) 0.92083(15) 0.0336(4) Uani 1 1 d
H29 H 0.3011(8) 0.1912(17) 0.8735(16) 0.030(6) Uiso 1 1 d
F1 F 0.09144(4) 0.40624(10) 0.31120(8) 0.0392(3) Uani 1 1 d
B1 B 0.13741(7) 0.42353(15) 0.31395(14) 0.0257(4) Uani 1 1 d
F2 F 0.13835(5) 0.39583(10) 0.22783(9) 0.0445(3) Uani 1 1 d
F3 F 0.17212(5) 0.36918(10) 0.38739(9) 0.0411(3) Uani 1 1 d
F4 F 0.14912(5) 0.52197(9) 0.32961(10) 0.0475(3) Uani 1 1 d
B2 B 0.16774(8) 0.12437(16) 0.71407(15) 0.0293(4) Uani 1 1 d
F5 F 0.16552(6) 0.09053(10) 0.62816(9) 0.0539(4) Uani 1 1 d
F6 F 0.14447(7) 0.21366(11) 0.70238(11) 0.0605(4) Uani 1 1 d
F7 F 0.14906(7) 0.05657(12) 0.75619(12) 0.0674(5) Uani 1 1 d
F8 F 0.21622(6) 0.13866(15) 0.77295(13) 0.0743(5) Uani 1 1 d
N2 N 0.16258(8) -0.11479(14) 0.91832(14) 0.0434(4) Uani 1 1 d
C30 C 0.19144(8) -0.05517(15) 0.94629(13) 0.0338(4) Uani 1 1 d
C31 C 0.22923(9) 0.0197(2) 0.98100(18) 0.0444(5) Uani 1 1 d
H31A H 0.2214(13) 0.069(3) 1.014(3) 0.081(11) Uiso 1 1 d
H31B H 0.2566(16) -0.008(3) 1.022(3) 0.105(13) Uiso 1 1 d
H31C H 0.2363(13) 0.052(3) 0.929(3) 0.082(10) Uiso 1 1 d

loop_
_atom_site_aniso_label
_atom_site_aniso_U_11
_atom_site_aniso_U_22
_atom_site_aniso_U_33
_atom_site_aniso_U_23
_atom_site_aniso_U_13
_atom_site_aniso_U_12
O1 0.0175(5) 0.0207(5) 0.0218(5) 0.0010(4) 0.0046(4) 0.0008(4)
C1 0.0204(7) 0.0205(7) 0.0213(7) 0.0006(6) 0.0081(6) 0.0004(6)
C2 0.0197(7) 0.0226(8) 0.0216(7) -0.0006(6) 0.0060(6) 0.0006(6)
C3 0.0192(7) 0.0245(8) 0.0179(7) 0.0006(6) 0.0075(6) 0.0017(6)
C4 0.0205(8) 0.0221(8) 0.0207(7) 0.0013(6) 0.0069(6) 0.0019(6)
C5 0.0216(8) 0.0213(7) 0.0195(7) 0.0019(6) 0.0081(6) 0.0017(6)
C6 0.0176(7) 0.0227(8) 0.0187(7) 0.0022(6) 0.0063(6) 0.0017(6)
C7 0.0220(8) 0.0254(8) 0.0229(8) -0.0028(6) 0.0075(6) 0.0036(6)
C8 0.0231(8) 0.0293(9) 0.0203(7) -0.0046(6) 0.0057(6) 0.0022(7)
N1 0.0166(6) 0.0256(7) 0.0194(6) 0.0023(5) 0.0053(5) 0.0016(5)
C9 0.0219(8) 0.0241(8) 0.0231(8) 0.0004(6) 0.0093(6) 0.0043(6)
C10 0.0215(8) 0.0235(8) 0.0207(7) -0.0018(6) 0.0074(6) 0.0011(6)
C11 0.0185(7) 0.0220(8) 0.0247(8) 0.0028(6) 0.0071(6) 0.0025(6)
C12 0.0276(9) 0.0257(9) 0.0335(10) -0.0003(7) 0.0004(7) 0.0034(7)
C13 0.0298(10) 0.0348(10) 0.0376(11) 0.0038(8) -0.0014(8) 0.0077(8)
C14 0.0302(9) 0.0253(9) 0.0436(11) 0.0094(8) 0.0130(8) 0.0090(7)
C15 0.0283(9) 0.0213(8) 0.0481(11) -0.0007(8) 0.0167(8) -0.0009(7)
C16 0.0195(8) 0.0265(8) 0.0351(9) -0.0020(7) 0.0077(7) -0.0008(7)
C17 0.0210(8) 0.0239(8) 0.0225(8) -0.0014(6) 0.0075(6) -0.0013(6)
C18 0.0275(9) 0.0249(9) 0.0358(10) 0.0001(7) 0.0063(8) -0.0013(7)
C19 0.0394(11) 0.0249(9) 0.0534(13) -0.0031(9) 0.0136(10) -0.0061(8)
C20 0.0310(10) 0.0363(11) 0.0476(12) -0.0141(9) 0.0148(9) -0.0130(8)
C21 0.0213(8) 0.0427(11) 0.0307(9) -0.0076(8) 0.0094(7) -0.0055(8)
C22 0.0216(8) 0.0311(9) 0.0255(8) -0.0020(7) 0.0084(6) -0.0005(7)
C23 0.0158(7) 0.0330(9) 0.0252(8) 0.0024(7) 0.0048(6) 0.0019(7)
C24 0.0177(7) 0.0274(8) 0.0241(8) 0.0018(6) 0.0047(6) 0.0055(6)
C25 0.0269(9) 0.0324(10) 0.0315(9) -0.0034(8) 0.0031(7) 0.0051(8)
C26 0.0407(12) 0.0533(13) 0.0258(9) -0.0082(9) 0.0005(8) 0.0169(10)
C27 0.0475(13) 0.0666(16) 0.0249(10) 0.0113(10) 0.0131(9) 0.0259(12)
C28 0.0426(12) 0.0503(13) 0.0438(12) 0.0188(10) 0.0211(10) 0.0093(10)
C29 0.0293(9) 0.0349(10) 0.0328(10) 0.0027(8) 0.0089(8) -0.0009(8)
F1 0.0264(6) 0.0585(8) 0.0312(6) 0.0040(5) 0.0102(5) -0.0032(5)
B1 0.0275(9) 0.0266(9) 0.0232(9) 0.0003(7) 0.0105(7) -0.0004(8)
F2 0.0649(9) 0.0447(7) 0.0338(6) -0.0049(5) 0.0303(6) -0.0065(6)
F3 0.0361(6) 0.0481(7) 0.0392(6) 0.0117(5) 0.0157(5) 0.0166(5)
F4 0.0537(8) 0.0277(6) 0.0546(8) -0.0066(5) 0.0159(6) -0.0056(6)
B2 0.0323(11) 0.0280(10) 0.0245(9) 0.0045(7) 0.0086(8) 0.0006(8)
F5 0.0902(11) 0.0404(7) 0.0327(6) 0.0016(5) 0.0268(7) 0.0118(7)
F6 0.0965(12) 0.0491(8) 0.0486(8) 0.0176(6) 0.0426(8) 0.0299(8)
F7 0.1032(14) 0.0505(9) 0.0607(9) -0.0005(7) 0.0459(10) -0.0264(9)
F8 0.0437(9) 0.0982(13) 0.0602(10) -0.0034(9) 0.0003(7) -0.0083(9)
N2 0.0555(12) 0.0373(10) 0.0406(10) 0.0067(8) 0.0230(9) 0.0022(9)
C30 0.0412(11) 0.0368(10) 0.0241(8) 0.0068(8) 0.0141(8) 0.0121(9)
C31 0.0367(12) 0.0505(13) 0.0384(11) -0.0009(10) 0.0077(9) 0.0072(10)

loop_
_atom_type_symbol
_atom_type_description
_atom_type_scat_dispersion_real
_atom_type_scat_dispersion_imag
_atom_type_scat_source
C C 0.0033 0.0016 'International Tables Vol C Tables 4.2.6.8 and 6.1.1.4'
H H 0.0000 0.0000 'International Tables Vol C Tables 4.2.6.8 and 6.1.1.4'
B B 0.0013 0.0007 'International Tables Vol C Tables 4.2.6.8 and 6.1.1.4'
N N 0.0061 0.0033 'International Tables Vol C Tables 4.2.6.8 and 6.1.1.4'
O O 0.0106 0.0060 'International Tables Vol C Tables 4.2.6.8 and 6.1.1.4'
F F 0.0171 0.0103 'International Tables Vol C Tables 4.2.6.8 and 6.1.1.4'

loop_
_geom_angle_atom_site_label_1
_geom_angle_atom_site_label_2
_geom_angle_atom_site_label_3
_geom_angle
C1 O1 C5 123.06(12)
C1 O1 F1 79.85(9)
C5 O1 F1 83.34(9)
O1 C1 C2 119.22(14)
O1 C1 C11 113.47(13)
C2 C1 C11 127.31(15)
C1 C2 C3 119.18(15)
C1 C2 H2 119.1(13)
C3 C2 H2 121.6(13)
C2 C3 C4 119.70(15)
C2 C3 C6 121.34(14)
C4 C3 C6 118.97(14)
C5 C4 C3 119.21(15)
C5 C4 F6 122.99(12)
C3 C4 F6 85.32(10)
C5 C4 H4 117.2(13)
C3 C4 H4 123.5(13)
F6 C4 H4 62.0(12)
O1 C5 C4 119.53(14)
O1 C5 C17 114.16(14)
C4 C5 C17 126.31(15)
C10 C6 C7 118.97(15)
C10 C6 C3 119.75(14)
C7 C6 C3 121.26(14)
C8 C7 C6 119.25(16)
C8 C7 H7 118.3(13)
C6 C7 H7 122.4(13)
N1 C8 C7 120.60(16)
N1 C8 H8 116.4(13)
C7 C8 H8 123.0(13)
C9 N1 C8 121.22(14)
C9 N1 C23 119.63(14)
C8 N1 C23 119.13(14)
N1 C9 C10 120.39(15)
N1 C9 H9 117.6(13)
C10 C9 H9 122.0(13)
C9 C10 C6 119.56(15)
C9 C10 H10 119.4(13)
C6 C10 H10 121.1(13)
C16 C11 C12 119.41(16)
C16 C11 C1 120.24(15)
C12 C11 C1 120.35(15)
C13 C12 C11 120.05(18)
C13 C12 H12 118.7(15)
C11 C12 H12 121.2(15)
C14 C13 C12 120.17(18)
C14 C13 H13 118.0(16)
C12 C13 H13 121.7(16)
C13 C14 C15 120.26(18)
C13 C14 H14 121.8(16)
C15 C14 H14 117.9(16)
C16 C15 C14 120.12(18)
C16 C15 H15 119.1(15)
C14 C15 H15 120.8(15)
C15 C16 C11 119.98(17)
C15 C16 H16 119.4(15)
C11 C16 H16 120.5(15)
C18 C17 C22 119.81(16)
C18 C17 C5 119.57(15)
C22 C17 C5 120.63(15)
C19 C18 C17 119.78(18)
C19 C18 H18 119.3(16)
C17 C18 H18 120.9(16)
C18 C19 C20 120.2(2)
C18 C19 H19 121.2(15)
C20 C19 H19 118.6(15)
C21 C20 C19 120.18(18)
C21 C20 H20 118.1(16)
C19 C20 H20 121.7(16)
C20 C21 C22 120.32(18)
C20 C21 H21 122.0(15)
C22 C21 H21 117.7(16)
C21 C22 C17 119.68(17)
C21 C22 H22 118.8(13)
C17 C22 H22 121.5(13)
N1 C23 C24 112.21(14)
N1 C23 H23A 106.9(14)
C24 C23 H23A 111.5(14)
N1 C23 H23B 105.7(13)
C24 C23 H23B 111.4(13)
H23A C23 H23B 108.8(19)
C29 C24 C25 119.60(18)
C29 C24 C23 120.83(17)
C25 C24 C23 119.53(17)
C26 C25 C24 119.8(2)
C26 C25 H25 121.8(15)
C24 C25 H25 118.3(15)
C27 C26 C25 120.4(2)
C27 C26 H26 123.2(19)
C25 C26 H26 116.4(19)
C26 C27 C28 120.1(2)
C26 C27 H27 119.2(19)
C28 C27 H27 120.7(19)
C27 C28 C29 120.3(2)
C27 C28 H28 121.2(18)
C29 C28 H28 118.5(18)
C28 C29 C24 119.7(2)
C28 C29 H29 120.7(15)
C24 C29 H29 119.6(15)
B1 F1 O1 143.84(11)
F4 B1 F1 110.43(16)
F4 B1 F2 108.99(16)
F1 B1 F2 109.72(15)
F4 B1 F3 108.70(16)
F1 B1 F3 109.70(15)
F2 B1 F3 109.27(16)
F7 B2 F6 111.70(19)
F7 B2 F8 108.03(18)
F6 B2 F8 107.72(19)
F7 B2 F5 111.33(18)
F6 B2 F5 110.37(16)
F8 B2 F5 107.51(19)
B2 F6 C4 113.49(12)
N2 C30 C31 178.4(2)
C30 C31 H31A 112(2)
C30 C31 H31B 108(3)
H31A C31 H31B 107(3)
C30 C31 H31C 114(2)
H31A C31 H31C 108(3)
H31B C31 H31C 108(3)

loop_
_geom_bond_atom_site_label_1
_geom_bond_atom_site_label_2
_geom_bond_distance
O1 C1 1.3444(19)
O1 C5 1.3460(19)
O1 F1 2.9330(17)
C1 C2 1.380(2)
C1 C11 1.459(2)
C2 C3 1.393(2)
C2 H2 0.93(2)
C3 C4 1.394(2)
C3 C6 1.485(2)
C4 C5 1.372(2)
C4 F6 2.946(2)
C4 H4 0.94(2)
C5 C17 1.459(2)
C6 C10 1.390(2)
C6 C7 1.396(2)
C7 C8 1.374(2)
C7 H7 0.94(2)
C8 N1 1.348(2)
C8 H8 0.96(2)
N1 C9 1.345(2)
N1 C23 1.495(2)
C9 C10 1.376(2)
C9 H9 0.93(2)
C10 H10 0.92(2)
C11 C16 1.396(2)
C11 C12 1.399(2)
C12 C13 1.382(3)
C12 H12 0.94(2)
C13 C14 1.381(3)
C13 H13 0.99(3)
C14 C15 1.387(3)
C14 H14 0.90(3)
C15 C16 1.383(3)
C15 H15 0.96(3)
C16 H16 0.93(2)
C17 C18 1.399(2)
C17 C22 1.399(2)
C18 C19 1.383(3)
C18 H18 0.94(3)
C19 C20 1.390(3)
C19 H19 1.00(3)
C20 C21 1.383(3)
C20 H20 0.93(3)
C21 C22 1.386(3)
C21 H21 0.95(3)
C22 H22 0.98(2)
C23 C24 1.504(2)
C23 H23A 0.95(2)
C23 H23B 0.94(2)
C24 C29 1.391(3)
C24 C25 1.393(3)
C25 C26 1.387(3)
C25 H25 0.98(3)
C26 C27 1.373(4)
C26 H26 0.93(3)
C27 C28 1.382(4)
C27 H27 0.90(3)
C28 C29 1.388(3)
C28 H28 0.93(3)
C29 H29 0.89(2)
F1 B1 1.385(2)
B1 F4 1.381(2)
B1 F2 1.395(2)
B1 F3 1.396(2)
B2 F7 1.376(3)
B2 F6 1.377(3)
B2 F8 1.377(3)
B2 F5 1.380(2)
N2 C30 1.135(3)
C30 C31 1.454(3)
C31 H31A 0.93(4)
C31 H31B 0.89(4)
C31 H31C 1.01(4)

loop_
_geom_torsion_atom_site_label_1
_geom_torsion_atom_site_label_2
_geom_torsion_atom_site_label_3
_geom_torsion_atom_site_label_4
_geom_torsion
C8 N1 C23 C24 61.6(2)
